data_4067280
loop_
_publ_author_name
'Xu, Xin'
'Chen, Yaofeng'
'Feng, Jian'
'Zou, Gang'
'Sun, Jie'

_publ_section_title
;
 Half-Sandwich Indenyl Rare Earth Metal Dialkyl Complexes: Syntheses,
 Structures, and Catalytic Activities of
 (1,3-(SiMe3)2C9H5)Ln(CH2SiMe3)2(THF)
;
_journal_issue 3
_journal_name_full Organometallics
_journal_page_first 549
_journal_paper_doi 10.1021/om900758y
_journal_volume 29
_journal_year 2010
_chemical_formula_sum 'C27 H53 Lu O Si4'
_chemical_formula_weight 681.02
_chemical_name_systematic
; 
 ? 
;
_space_group_IT_number 14
_symmetry_cell_setting monoclinic
_symmetry_space_group_name_Hall '-P 2yn'
_symmetry_space_group_name_H-M 'P 1 21/n 1'
_atom_sites_solution_hydrogens geom
_atom_sites_solution_primary direct
_atom_sites_solution_secondary difmap
_audit_creation_method SHELXL-97
_cell_angle_alpha 90.00
_cell_angle_beta 97.6190(10)
_cell_angle_gamma 90.00
_cell_formula_units_Z 4
_cell_length_a 10.2276(7)
_cell_length_b 15.9273(11)
_cell_length_c 22.0779(16)
_cell_measurement_reflns_used 4429
_cell_measurement_temperature 293(2)
_cell_measurement_theta_max 47.067
_cell_measurement_theta_min 4.517
_cell_volume 3564.7(4)
_computing_cell_refinement 'Bruker SMART'
_computing_data_collection 'Bruker SMART'
_computing_data_reduction 'Bruker SHELXTL'
_computing_molecular_graphics 'Bruker SHELXTL'
_computing_publication_material 'Bruker SHELXTL'
_computing_structure_refinement 'SHELXL-97 (Sheldrick, 1997)'
_computing_structure_solution 'SHELXS-97 (Sheldrick, 1990)'
_diffrn_ambient_temperature 293(2)
_diffrn_measured_fraction_theta_full 0.998
_diffrn_measured_fraction_theta_max 0.998
_diffrn_measurement_device_type 'CCD area detector'
_diffrn_measurement_method 'phi and omega scans'
_diffrn_radiation_monochromator graphite
_diffrn_radiation_source 'fine-focus sealed tube'
_diffrn_radiation_type MoK\a
_diffrn_radiation_wavelength 0.71073
_diffrn_reflns_av_R_equivalents 0.0399
_diffrn_reflns_av_sigmaI/netI 0.0527
_diffrn_reflns_limit_h_max 12
_diffrn_reflns_limit_h_min -12
_diffrn_reflns_limit_k_max 18
_diffrn_reflns_limit_k_min -19
_diffrn_reflns_limit_l_max 15
_diffrn_reflns_limit_l_min -27
_diffrn_reflns_number 19216
_diffrn_reflns_theta_full 26.00
_diffrn_reflns_theta_max 26.00
_diffrn_reflns_theta_min 1.58
_exptl_absorpt_coefficient_mu 2.919
_exptl_absorpt_correction_T_max 1.00000
_exptl_absorpt_correction_T_min 0.63738
_exptl_absorpt_correction_type empirical
_exptl_absorpt_process_details sadabs
_exptl_crystal_colour 'pale yellow'
_exptl_crystal_density_diffrn 1.269
_exptl_crystal_density_method 'not measured'
_exptl_crystal_description prismatic
_exptl_crystal_F_000 1400
_exptl_crystal_size_max 0.365
_exptl_crystal_size_mid 0.278
_exptl_crystal_size_min 0.103
_refine_diff_density_max 1.196
_refine_diff_density_min -0.541
_refine_diff_density_rms 0.080
_refine_ls_extinction_method none
_refine_ls_goodness_of_fit_ref 0.831
_refine_ls_hydrogen_treatment constr
_refine_ls_matrix_type full
_refine_ls_number_parameters 310
_refine_ls_number_reflns 7004
_refine_ls_number_restraints 3
_refine_ls_restrained_S_all 0.833
_refine_ls_R_factor_all 0.0636
_refine_ls_R_factor_gt 0.0333
_refine_ls_shift/su_max 0.040
_refine_ls_shift/su_mean 0.001
_refine_ls_structure_factor_coef Fsqd
_refine_ls_weighting_details 'calc w=1/[\s^2^(Fo^2^)+(0.0303P)^2^+0.0000P] where P=(Fo^2^+2Fc^2^)/3'
_refine_ls_weighting_scheme calc
_refine_ls_wR_factor_gt 0.0662
_refine_ls_wR_factor_ref 0.0729
_reflns_number_gt 4001
_reflns_number_total 7004
_reflns_threshold_expression >2sigma(I)
_cod_data_source_file om900758y_si_001.cif
_cod_data_source_block cd29356
_cod_depositor_comments
;
The following automatic conversions were performed:

'_symmetry_cell_setting' value 'Monoclinic' changed to 'monoclinic'
according to /home/saulius/struct/CIF-dictionaries/cif_core.dic
dictionary named 'cif_core.dic' version 2.4.1 from 2010-06-29.

Automatic conversion script
Id: cif_fix_values 1715 2011-07-08 13:25:40Z adriana 
;
_cod_original_sg_symbol_H-M P2(1)/n
_cod_database_code 4067280

loop_
_symmetry_equiv_pos_as_xyz
'x, y, z'
'-x+1/2, y+1/2, -z+1/2'
'-x, -y, -z'
'x-1/2, -y-1/2, z-1/2'

loop_
_atom_site_label
_atom_site_type_symbol
_atom_site_fract_x
_atom_site_fract_y
_atom_site_fract_z
_atom_site_U_iso_or_equiv
_atom_site_adp_type
_atom_site_occupancy
_atom_site_symmetry_multiplicity
_atom_site_calc_flag
_atom_site_refinement_flags
Lu Lu 0.098585(15) 0.748283(10) 0.163517(9) 0.05082(7) Uani 1 1 d .
Si1 Si 0.12003(13) 0.69370(9) 0.34180(6) 0.0721(4) Uani 1 1 d .
Si2 Si -0.18940(14) 0.57802(9) 0.12106(7) 0.0781(4) Uani 1 1 d .
Si3 Si 0.22132(14) 0.75662(8) 0.00763(7) 0.0702(4) Uani 1 1 d .
Si4 Si -0.11422(13) 0.93852(8) 0.13051(7) 0.0691(4) Uani 1 1 d .
O1 O 0.2941(3) 0.80965(16) 0.19520(15) 0.0680(9) Uani 1 1 d .
C1 C 0.1754(4) 0.6083(2) 0.2262(2) 0.0510(11) Uani 1 1 d .
C2 C 0.0917(4) 0.6541(2) 0.26238(19) 0.0520(11) Uani 1 1 d .
C3 C -0.0336(4) 0.6492(2) 0.2271(2) 0.0568(11) Uani 1 1 d .
H3 H -0.1091 0.6718 0.2400 0.068 Uiso 1 1 calc R
C4 C -0.0349(4) 0.6074(2) 0.1707(2) 0.0545(11) Uani 1 1 d .
C5 C 0.1000(4) 0.5802(2) 0.1715(2) 0.0538(11) Uani 1 1 d .
C6 C 0.1596(5) 0.5316(3) 0.1294(2) 0.0744(14) Uani 1 1 d .
H6 H 0.1106 0.5133 0.0933 0.089 Uiso 1 1 calc R
C7 C 0.2893(6) 0.5117(3) 0.1422(3) 0.0873(17) Uani 1 1 d .
H7 H 0.3287 0.4793 0.1146 0.105 Uiso 1 1 calc R
C8 C 0.3639(5) 0.5386(3) 0.1954(3) 0.0813(17) Uani 1 1 d .
H8 H 0.4525 0.5237 0.2028 0.098 Uiso 1 1 calc R
C9 C 0.3114(4) 0.5862(3) 0.2370(2) 0.0658(13) Uani 1 1 d .
H9 H 0.3638 0.6042 0.2722 0.079 Uiso 1 1 calc R
C11 C 0.2855(6) 0.7427(3) 0.3616(3) 0.148(3) Uani 1 1 d .
H11A H 0.3527 0.7019 0.3572 0.222 Uiso 1 1 calc R
H11B H 0.2949 0.7623 0.4031 0.222 Uiso 1 1 calc R
H11C H 0.2942 0.7891 0.3347 0.222 Uiso 1 1 calc R
C12 C -0.0067(7) 0.7731(4) 0.3519(3) 0.132(3) Uani 1 1 d .
H12A H 0.0029 0.8202 0.3258 0.198 Uiso 1 1 calc R
H12B H 0.0037 0.7913 0.3937 0.198 Uiso 1 1 calc R
H12C H -0.0928 0.7489 0.3415 0.198 Uiso 1 1 calc R
C13 C 0.1062(5) 0.6054(3) 0.3952(2) 0.123(2) Uani 1 1 d .
H13A H 0.0351 0.5693 0.3788 0.185 Uiso 1 1 calc R
H13B H 0.0893 0.6270 0.4340 0.185 Uiso 1 1 calc R
H13C H 0.1872 0.5741 0.4004 0.185 Uiso 1 1 calc R
C14 C -0.3203(5) 0.6536(4) 0.1368(3) 0.135(4) Uani 1 1 d .
H14A H -0.3534 0.6379 0.1739 0.186 Uiso 1 1 calc R
H14B H -0.3909 0.6527 0.1035 0.186 Uiso 1 1 calc R
H14C H -0.2837 0.7092 0.1411 0.186 Uiso 1 1 calc R
C15 C -0.2449(5) 0.4735(3) 0.1432(3) 0.117(2) Uani 1 1 d .
H15A H -0.1781 0.4326 0.1384 0.175 Uiso 1 1 calc R
H15B H -0.3250 0.4588 0.1177 0.175 Uiso 1 1 calc R
H15C H -0.2604 0.4747 0.1852 0.175 Uiso 1 1 calc R
C16 C -0.1773(6) 0.5762(5) 0.0395(3) 0.189(4) Uani 1 1 d .
H16A H -0.1528 0.6309 0.0266 0.283 Uiso 1 1 calc R
H16B H -0.2611 0.5607 0.0174 0.283 Uiso 1 1 calc R
H16C H -0.1117 0.5361 0.0315 0.283 Uiso 1 1 calc R
C21 C 0.0939(5) 0.7449(2) 0.0585(2) 0.0720(13) Uani 1 1 d .
H21A H 0.0532 0.6913 0.0468 0.086 Uiso 1 1 calc R
H21B H 0.0285 0.7869 0.0439 0.086 Uiso 1 1 calc R
C22 C 0.3084(5) 0.8599(3) 0.0199(3) 0.122(2) Uani 1 1 d .
H22A H 0.2449 0.9046 0.0149 0.183 Uiso 1 1 calc R
H22B H 0.3692 0.8663 -0.0094 0.183 Uiso 1 1 calc R
H22C H 0.3557 0.8618 0.0605 0.183 Uiso 1 1 calc R
C23 C 0.3463(5) 0.6710(3) 0.0201(3) 0.1077(19) Uani 1 1 d .
H23A H 0.3765 0.6657 0.0629 0.162 Uiso 1 1 calc R
H23B H 0.4196 0.6841 -0.0013 0.162 Uiso 1 1 calc R
H23C H 0.3072 0.6190 0.0049 0.162 Uiso 1 1 calc R
C24 C 0.1488(6) 0.7548(3) -0.0754(2) 0.109(2) Uani 1 1 d .
H24A H 0.1017 0.7032 -0.0843 0.163 Uiso 1 1 calc R
H24B H 0.2184 0.7591 -0.1005 0.163 Uiso 1 1 calc R
H24C H 0.0894 0.8013 -0.0838 0.163 Uiso 1 1 calc R
C25 C -0.0420(4) 0.8566(2) 0.1826(2) 0.0641(13) Uani 1 1 d .
H25A H -0.1164 0.8293 0.1973 0.077 Uiso 1 1 calc R
H25B H 0.0040 0.8864 0.2173 0.077 Uiso 1 1 calc R
C26 C 0.0162(5) 0.9925(3) 0.0927(3) 0.1025(19) Uani 1 1 d .
H26A H 0.0805 1.0168 0.1233 0.154 Uiso 1 1 calc R
H26B H -0.0235 1.0358 0.0662 0.154 Uiso 1 1 calc R
H26C H 0.0585 0.9524 0.0693 0.154 Uiso 1 1 calc R
C27 C -0.2012(5) 1.0226(3) 0.1695(3) 0.0973(18) Uani 1 1 d .
H27A H -0.2628 0.9972 0.1932 0.146 Uiso 1 1 calc R
H27B H -0.2476 1.0591 0.1394 0.146 Uiso 1 1 calc R
H27C H -0.1377 1.0546 0.1959 0.146 Uiso 1 1 calc R
C28 C -0.2382(5) 0.8936(3) 0.0701(3) 0.120(2) Uani 1 1 d .
H28A H -0.1968 0.8522 0.0473 0.180 Uiso 1 1 calc R
H28B H -0.2741 0.9375 0.0431 0.180 Uiso 1 1 calc R
H28C H -0.3079 0.8678 0.0887 0.180 Uiso 1 1 calc R
C31 C 0.3099(5) 0.8955(3) 0.2151(3) 0.107(2) Uani 1 1 d D
H31A H 0.2644 0.9052 0.2503 0.129 Uiso 1 1 calc R
H31B H 0.2743 0.9334 0.1827 0.129 Uiso 1 1 calc R
C32 C 0.4532(5) 0.9091(4) 0.2312(4) 0.176(4) Uani 1 1 d D
H32A H 0.4814 0.9567 0.2089 0.212 Uiso 1 1 calc R
H32B H 0.4740 0.9203 0.2746 0.212 Uiso 1 1 calc R
C33 C 0.5176(5) 0.8364(4) 0.2159(4) 0.159(3) Uani 1 1 d D
H33A H 0.5699 0.8136 0.2521 0.191 Uiso 1 1 calc R
H33B H 0.5767 0.8497 0.1863 0.191 Uiso 1 1 calc R
C34 C 0.4238(4) 0.7760(3) 0.1910(3) 0.097(2) Uani 1 1 d D
H34A H 0.4364 0.7238 0.2136 0.117 Uiso 1 1 calc R
H34B H 0.4338 0.7650 0.1486 0.117 Uiso 1 1 calc R

loop_
_atom_site_aniso_label
_atom_site_aniso_U_11
_atom_site_aniso_U_22
_atom_site_aniso_U_33
_atom_site_aniso_U_23
_atom_site_aniso_U_13
_atom_site_aniso_U_12
Lu 0.04813(10) 0.05045(11) 0.05538(12) 0.00071(11) 0.01246(8) 0.00174(9)
Si1 0.0762(9) 0.0893(10) 0.0517(9) -0.0030(8) 0.0123(7) 0.0031(8)
Si2 0.0699(9) 0.0762(9) 0.0836(12) -0.0064(9) -0.0071(8) -0.0157(8)
Si3 0.0765(8) 0.0815(9) 0.0561(8) 0.0070(8) 0.0221(7) 0.0083(8)
Si4 0.0687(8) 0.0684(8) 0.0704(10) 0.0087(8) 0.0093(7) 0.0144(7)
O1 0.0526(17) 0.0543(18) 0.098(3) -0.0148(18) 0.0124(17) -0.0036(14)
C1 0.050(2) 0.049(2) 0.056(3) 0.009(2) 0.013(2) 0.0029(19)
C2 0.051(2) 0.056(2) 0.051(3) 0.002(2) 0.010(2) -0.002(2)
C3 0.048(2) 0.056(3) 0.071(3) 0.006(3) 0.021(2) 0.002(2)
C4 0.055(3) 0.049(2) 0.060(3) -0.003(2) 0.009(2) -0.003(2)
C5 0.058(3) 0.049(2) 0.056(3) -0.001(2) 0.017(2) 0.004(2)
C6 0.098(4) 0.061(3) 0.068(4) -0.006(3) 0.026(3) 0.005(3)
C7 0.110(5) 0.064(3) 0.097(5) 0.010(3) 0.049(4) 0.031(3)
C8 0.064(3) 0.076(4) 0.112(5) 0.032(4) 0.037(3) 0.026(3)
C9 0.054(3) 0.064(3) 0.081(4) 0.022(3) 0.013(3) 0.004(2)
C11 0.116(5) 0.219(8) 0.107(5) -0.065(5) 0.006(4) -0.068(5)
C12 0.169(6) 0.150(5) 0.080(5) -0.022(4) 0.026(4) 0.065(5)
C13 0.166(6) 0.133(5) 0.071(4) 0.021(4) 0.017(4) 0.006(4)
C14 0.075(4) 0.112(5) 0.199(10) -0.053(6) -0.069(5) 0.027(4)
C15 0.117(5) 0.097(4) 0.132(6) -0.015(4) -0.002(4) -0.041(3)
C16 0.168(6) 0.324(10) 0.070(5) 0.002(6) -0.001(5) -0.134(7)
C21 0.076(3) 0.077(3) 0.067(3) 0.000(3) 0.023(3) -0.002(2)
C22 0.123(5) 0.122(5) 0.131(6) 0.017(4) 0.054(4) -0.024(4)
C23 0.099(4) 0.135(5) 0.091(5) 0.009(4) 0.021(4) 0.032(4)
C24 0.123(5) 0.146(6) 0.060(4) 0.019(4) 0.021(3) 0.032(4)
C25 0.065(3) 0.062(3) 0.066(3) 0.008(3) 0.012(2) 0.011(2)
C26 0.109(4) 0.091(4) 0.113(5) 0.024(4) 0.036(4) 0.010(3)
C27 0.099(4) 0.088(4) 0.111(5) 0.010(3) 0.035(4) 0.030(3)
C28 0.107(4) 0.119(5) 0.123(6) 0.005(4) -0.026(4) 0.003(4)
C31 0.080(4) 0.069(3) 0.170(7) -0.046(4) 0.006(4) 0.003(3)
C32 0.073(4) 0.117(5) 0.336(12) -0.111(7) 0.018(6) -0.017(4)
C33 0.062(4) 0.138(6) 0.277(10) -0.101(6) 0.021(5) -0.016(4)
C34 0.058(3) 0.069(3) 0.168(7) -0.030(4) 0.028(4) -0.002(2)

loop_
_atom_type_symbol
_atom_type_description
_atom_type_scat_dispersion_real
_atom_type_scat_dispersion_imag
_atom_type_scat_source
C C 0.0033 0.0016 'International Tables Vol C Tables 4.2.6.8 and 6.1.1.4'
H H 0.0000 0.0000 'International Tables Vol C Tables 4.2.6.8 and 6.1.1.4'
O O 0.0106 0.0060 'International Tables Vol C Tables 4.2.6.8 and 6.1.1.4'
Si Si 0.0817 0.0704 'International Tables Vol C Tables 4.2.6.8 and 6.1.1.4'
Lu Lu -0.4720 5.8584 'International Tables Vol C Tables 4.2.6.8 and 6.1.1.4'

loop_
_geom_angle_atom_site_label_1
_geom_angle_atom_site_label_2
_geom_angle_atom_site_label_3
_geom_angle
O1 Lu C21 102.76(14)
O1 Lu C25 99.62(12)
C21 Lu C25 105.53(15)
O1 Lu C3 126.72(12)
C21 Lu C3 125.64(14)
C25 Lu C3 88.53(15)
O1 Lu C4 142.59(11)
C21 Lu C4 95.66(14)
C25 Lu C4 106.44(15)
C3 Lu C4 31.17(12)
O1 Lu C2 96.26(11)
C21 Lu C2 144.19(13)
C25 Lu C2 100.74(14)
C3 Lu C2 31.06(10)
C4 Lu C2 53.19(12)
O1 Lu C5 114.58(11)
C21 Lu C5 92.40(14)
C25 Lu C5 136.74(13)
C3 Lu C5 50.14(12)
C4 Lu C5 31.45(11)
C2 Lu C5 51.92(12)
O1 Lu C1 90.76(11)
C21 Lu C1 117.58(14)
C25 Lu C1 132.06(14)
C3 Lu C1 49.98(11)
C4 Lu C1 51.84(12)
C2 Lu C1 31.34(11)
C5 Lu C1 30.60(11)
C12 Si1 C2 108.9(2)
C12 Si1 C13 109.2(3)
C2 Si1 C13 109.2(2)
C12 Si1 C11 108.4(3)
C2 Si1 C11 112.9(2)
C13 Si1 C11 108.2(3)
C16 Si2 C15 108.2(3)
C16 Si2 C4 115.0(2)
C15 Si2 C4 109.7(2)
C16 Si2 C14 109.8(3)
C15 Si2 C14 106.2(3)
C4 Si2 C14 107.6(2)
C21 Si3 C23 111.3(2)
C21 Si3 C22 111.2(2)
C23 Si3 C22 108.5(3)
C21 Si3 C24 111.9(3)
C23 Si3 C24 107.8(2)
C22 Si3 C24 105.8(2)
C25 Si4 C28 110.9(2)
C25 Si4 C26 110.8(2)
C28 Si4 C26 108.4(3)
C25 Si4 C27 113.4(2)
C28 Si4 C27 106.5(2)
C26 Si4 C27 106.6(2)
C31 O1 C34 107.7(3)
C31 O1 Lu 124.5(3)
C34 O1 Lu 127.2(2)
C5 C1 C9 118.3(4)
C5 C1 C2 109.6(3)
C9 C1 C2 132.1(4)
C5 C1 Lu 74.6(2)
C9 C1 Lu 120.2(3)
C2 C1 Lu 73.2(2)
C3 C2 C1 103.2(4)
C3 C2 Si1 124.0(3)
C1 C2 Si1 131.8(3)
C3 C2 Lu 72.5(2)
C1 C2 Lu 75.5(2)
Si1 C2 Lu 124.64(18)
C2 C3 C4 114.5(4)
C2 C3 Lu 76.5(2)
C4 C3 Lu 75.8(2)
C2 C3 H3 122.7
C4 C3 H3 122.7
Lu C3 H3 116.3
C3 C4 C5 103.6(4)
C3 C4 Si2 123.2(3)
C5 C4 Si2 131.8(3)
C3 C4 Lu 73.0(2)
C5 C4 Lu 75.9(2)
Si2 C4 Lu 125.70(19)
C6 C5 C1 120.1(4)
C6 C5 C4 130.9(4)
C1 C5 C4 109.0(4)
C6 C5 Lu 120.3(3)
C1 C5 Lu 74.8(2)
C4 C5 Lu 72.7(2)
C7 C6 C5 119.2(5)
C7 C6 H6 120.4
C5 C6 H6 120.4
C6 C7 C8 121.2(5)
C6 C7 H7 119.4
C8 C7 H7 119.4
C9 C8 C7 121.8(5)
C9 C8 H8 119.1
C7 C8 H8 119.1
C8 C9 C1 119.4(5)
C8 C9 H9 120.3
C1 C9 H9 120.3
Si1 C11 H11A 109.5
Si1 C11 H11B 109.5
H11A C11 H11B 109.5
Si1 C11 H11C 109.5
H11A C11 H11C 109.5
H11B C11 H11C 109.5
Si1 C12 H12A 109.5
Si1 C12 H12B 109.5
H12A C12 H12B 109.5
Si1 C12 H12C 109.5
H12A C12 H12C 109.5
H12B C12 H12C 109.5
Si1 C13 H13A 109.5
Si1 C13 H13B 109.5
H13A C13 H13B 109.5
Si1 C13 H13C 109.5
H13A C13 H13C 109.5
H13B C13 H13C 109.5
Si2 C14 H14A 109.5
Si2 C14 H14B 109.5
H14A C14 H14B 109.5
Si2 C14 H14C 109.5
H14A C14 H14C 109.5
H14B C14 H14C 109.5
Si2 C15 H15A 109.5
Si2 C15 H15B 109.5
H15A C15 H15B 109.5
Si2 C15 H15C 109.5
H15A C15 H15C 109.5
H15B C15 H15C 109.5
Si2 C16 H16A 109.5
Si2 C16 H16B 109.5
H16A C16 H16B 109.5
Si2 C16 H16C 109.5
H16A C16 H16C 109.5
H16B C16 H16C 109.5
Si3 C21 Lu 133.4(3)
Si3 C21 H21A 103.9
Lu C21 H21A 103.9
Si3 C21 H21B 103.9
Lu C21 H21B 103.9
H21A C21 H21B 105.4
Si3 C22 H22A 109.5
Si3 C22 H22B 109.5
H22A C22 H22B 109.5
Si3 C22 H22C 109.5
H22A C22 H22C 109.5
H22B C22 H22C 109.5
Si3 C23 H23A 109.5
Si3 C23 H23B 109.5
H23A C23 H23B 109.5
Si3 C23 H23C 109.5
H23A C23 H23C 109.5
H23B C23 H23C 109.5
Si3 C24 H24A 109.5
Si3 C24 H24B 109.5
H24A C24 H24B 109.5
Si3 C24 H24C 109.5
H24A C24 H24C 109.5
H24B C24 H24C 109.5
Si4 C25 Lu 128.7(2)
Si4 C25 H25A 105.1
Lu C25 H25A 105.1
Si4 C25 H25B 105.1
Lu C25 H25B 105.1
H25A C25 H25B 105.9
Si4 C26 H26A 109.5
Si4 C26 H26B 109.5
H26A C26 H26B 109.5
Si4 C26 H26C 109.5
H26A C26 H26C 109.5
H26B C26 H26C 109.5
Si4 C27 H27A 109.5
Si4 C27 H27B 109.5
H27A C27 H27B 109.5
Si4 C27 H27C 109.5
H27A C27 H27C 109.5
H27B C27 H27C 109.5
Si4 C28 H28A 109.5
Si4 C28 H28B 109.5
H28A C28 H28B 109.5
Si4 C28 H28C 109.5
H28A C28 H28C 109.5
H28B C28 H28C 109.5
O1 C31 C32 106.3(4)
O1 C31 H31A 110.5
C32 C31 H31A 110.5
O1 C31 H31B 110.5
C32 C31 H31B 110.5
H31A C31 H31B 108.7
C33 C32 C31 107.8(5)
C33 C32 H32A 110.1
C31 C32 H32A 110.1
C33 C32 H32B 110.1
C31 C32 H32B 110.1
H32A C32 H32B 108.5
C32 C33 C34 109.9(5)
C32 C33 H33A 109.7
C34 C33 H33A 109.7
C32 C33 H33B 109.7
C34 C33 H33B 109.7
H33A C33 H33B 108.2
C33 C34 O1 107.7(4)
C33 C34 H34A 110.2
O1 C34 H34A 110.2
C33 C34 H34B 110.2
O1 C34 H34B 110.2
H34A C34 H34B 108.5

loop_
_geom_bond_atom_site_label_1
_geom_bond_atom_site_label_2
_geom_bond_distance
Lu O1 2.252(3)
Lu C21 2.313(5)
Lu C25 2.319(4)
Lu C3 2.606(4)
Lu C4 2.642(4)
Lu C2 2.657(4)
Lu C5 2.683(4)
Lu C1 2.687(4)
Si1 C12 1.845(5)
Si1 C2 1.850(4)
Si1 C13 1.852(5)
Si1 C11 1.862(5)
Si2 C16 1.821(6)
Si2 C15 1.846(5)
Si2 C4 1.860(4)
Si2 C14 1.867(5)
Si3 C21 1.840(4)
Si3 C23 1.865(5)
Si3 C22 1.873(5)
Si3 C24 1.885(5)
Si4 C25 1.829(4)
Si4 C28 1.858(5)
Si4 C26 1.873(5)
Si4 C27 1.879(5)
O1 C31 1.439(5)
O1 C34 1.445(5)
C1 C5 1.417(5)
C1 C9 1.425(5)
C1 C2 1.444(5)
C2 C3 1.410(5)
C3 C4 1.410(5)
C3 H3 0.9300
C4 C5 1.444(5)
C5 C6 1.408(5)
C6 C7 1.357(6)
C6 H6 0.9300
C7 C8 1.381(7)
C7 H7 0.9300
C8 C9 1.355(6)
C8 H8 0.9300
C9 H9 0.9300
C11 H11A 0.9600
C11 H11B 0.9600
C11 H11C 0.9600
C12 H12A 0.9600
C12 H12B 0.9600
C12 H12C 0.9600
C13 H13A 0.9600
C13 H13B 0.9600
C13 H13C 0.9600
C14 H14A 0.9600
C14 H14B 0.9600
C14 H14C 0.9600
C15 H15A 0.9600
C15 H15B 0.9600
C15 H15C 0.9600
C16 H16A 0.9600
C16 H16B 0.9600
C16 H16C 0.9600
C21 H21A 0.9700
C21 H21B 0.9700
C22 H22A 0.9600
C22 H22B 0.9600
C22 H22C 0.9600
C23 H23A 0.9600
C23 H23B 0.9600
C23 H23C 0.9600
C24 H24A 0.9600
C24 H24B 0.9600
C24 H24C 0.9600
C25 H25A 0.9700
C25 H25B 0.9700
C26 H26A 0.9600
C26 H26B 0.9600
C26 H26C 0.9600
C27 H27A 0.9600
C27 H27B 0.9600
C27 H27C 0.9600
C28 H28A 0.9600
C28 H28B 0.9600
C28 H28C 0.9600
C31 C32 1.478(6)
C31 H31A 0.9700
C31 H31B 0.9700
C32 C33 1.395(6)
C32 H32A 0.9700
C32 H32B 0.9700
C33 C34 1.417(6)
C33 H33A 0.9700
C33 H33B 0.9700
C34 H34A 0.9700
C34 H34B 0.9700

loop_
_geom_torsion_atom_site_label_1
_geom_torsion_atom_site_label_2
_geom_torsion_atom_site_label_3
_geom_torsion_atom_site_label_4
_geom_torsion
C21 Lu O1 C31 103.7(4)
C25 Lu O1 C31 -4.8(4)
C3 Lu O1 C31 -100.2(4)
C4 Lu O1 C31 -138.8(4)
C2 Lu O1 C31 -106.9(4)
C5 Lu O1 C31 -157.7(4)
C1 Lu O1 C31 -137.8(4)
C21 Lu O1 C34 -66.5(4)
C25 Lu O1 C34 -175.0(4)
C3 Lu O1 C34 89.6(4)
C4 Lu O1 C34 51.0(5)
C2 Lu O1 C34 82.9(4)
C5 Lu O1 C34 32.2(4)
C1 Lu O1 C34 52.0(4)
O1 Lu C1 C5 -142.6(2)
C21 Lu C1 C5 -37.8(3)
C25 Lu C1 C5 113.7(3)
C3 Lu C1 C5 77.1(3)
C4 Lu C1 C5 36.6(2)
C2 Lu C1 C5 116.6(3)
O1 Lu C1 C9 -28.5(4)
C21 Lu C1 C9 76.3(4)
C25 Lu C1 C9 -132.3(4)
C3 Lu C1 C9 -168.9(4)
C4 Lu C1 C9 150.7(4)
C2 Lu C1 C9 -129.4(5)
C5 Lu C1 C9 114.1(5)
O1 Lu C1 C2 100.8(2)
C21 Lu C1 C2 -154.3(2)
C25 Lu C1 C2 -2.9(3)
C3 Lu C1 C2 -39.5(2)
C4 Lu C1 C2 -79.9(2)
C5 Lu C1 C2 -116.6(3)
C5 C1 C2 C3 1.4(4)
C9 C1 C2 C3 -176.5(4)
Lu C1 C2 C3 67.6(3)
C5 C1 C2 Si1 170.0(3)
C9 C1 C2 Si1 -7.9(7)
Lu C1 C2 Si1 -123.8(3)
C5 C1 C2 Lu -66.3(3)
C9 C1 C2 Lu 115.8(4)
C12 Si1 C2 C3 -30.2(4)
C13 Si1 C2 C3 88.9(4)
C11 Si1 C2 C3 -150.7(4)
C12 Si1 C2 C1 163.2(4)
C13 Si1 C2 C1 -77.7(4)
C11 Si1 C2 C1 42.7(5)
C12 Si1 C2 Lu 61.1(3)
C13 Si1 C2 Lu -179.7(2)
C11 Si1 C2 Lu -59.3(3)
O1 Lu C2 C3 169.6(2)
C21 Lu C2 C3 -68.2(3)
C25 Lu C2 C3 68.6(3)
C4 Lu C2 C3 -34.0(2)
C5 Lu C2 C3 -73.9(2)
C1 Lu C2 C3 -109.3(3)
O1 Lu C2 C1 -81.1(2)
C21 Lu C2 C1 41.0(3)
C25 Lu C2 C1 177.8(2)
C3 Lu C2 C1 109.3(3)
C4 Lu C2 C1 75.2(2)
C5 Lu C2 C1 35.3(2)
O1 Lu C2 Si1 50.0(2)
C21 Lu C2 Si1 172.2(2)
C25 Lu C2 Si1 -51.0(2)
C3 Lu C2 Si1 -119.6(4)
C4 Lu C2 Si1 -153.6(3)
C5 Lu C2 Si1 166.5(3)
C1 Lu C2 Si1 131.1(4)
C1 C2 C3 C4 -2.6(5)
Si1 C2 C3 C4 -172.3(3)
Lu C2 C3 C4 67.3(3)
C1 C2 C3 Lu -69.8(3)
Si1 C2 C3 Lu 120.4(3)
O1 Lu C3 C2 -12.9(3)
C21 Lu C3 C2 138.0(2)
C25 Lu C3 C2 -113.8(3)
C4 Lu C3 C2 120.1(3)
C5 Lu C3 C2 80.1(2)
C1 Lu C3 C2 39.9(2)
O1 Lu C3 C4 -133.0(2)
C21 Lu C3 C4 18.0(3)
C25 Lu C3 C4 126.1(2)
C2 Lu C3 C4 -120.1(3)
C5 Lu C3 C4 -39.9(2)
C1 Lu C3 C4 -80.2(3)
C2 C3 C4 C5 2.7(5)
Lu C3 C4 C5 70.3(3)
C2 C3 C4 Si2 170.4(3)
Lu C3 C4 Si2 -122.0(3)
C2 C3 C4 Lu -67.7(3)
C16 Si2 C4 C3 149.6(4)
C15 Si2 C4 C3 -88.1(4)
C14 Si2 C4 C3 27.0(5)
C16 Si2 C4 C5 -46.5(5)
C15 Si2 C4 C5 75.8(5)
C14 Si2 C4 C5 -169.1(4)
C16 Si2 C4 Lu 57.4(4)
C15 Si2 C4 Lu 179.6(3)
C14 Si2 C4 Lu -65.3(4)
O1 Lu C4 C3 74.9(3)
C21 Lu C4 C3 -165.4(2)
C25 Lu C4 C3 -57.3(3)
C2 Lu C4 C3 33.9(2)
C5 Lu C4 C3 109.3(4)
C1 Lu C4 C3 73.7(2)
O1 Lu C4 C5 -34.3(4)
C21 Lu C4 C5 85.3(3)
C25 Lu C4 C5 -166.6(3)
C3 Lu C4 C5 -109.3(4)
C2 Lu C4 C5 -75.4(3)
C1 Lu C4 C5 -35.6(2)
O1 Lu C4 Si2 -166.04(18)
C21 Lu C4 Si2 -46.4(3)
C25 Lu C4 Si2 61.7(3)
C3 Lu C4 Si2 119.0(4)
C2 Lu C4 Si2 152.9(3)
C5 Lu C4 Si2 -131.7(4)
C1 Lu C4 Si2 -167.3(3)
C9 C1 C5 C6 0.1(6)
C2 C1 C5 C6 -178.1(4)
Lu C1 C5 C6 116.5(4)
C9 C1 C5 C4 178.4(3)
C2 C1 C5 C4 0.2(5)
Lu C1 C5 C4 -65.2(3)
C9 C1 C5 Lu -116.4(3)
C2 C1 C5 Lu 65.4(3)
C3 C4 C5 C6 176.4(4)
Si2 C4 C5 C6 10.2(7)
Lu C4 C5 C6 -115.4(5)
C3 C4 C5 C1 -1.6(5)
Si2 C4 C5 C1 -167.8(3)
Lu C4 C5 C1 66.6(3)
C3 C4 C5 Lu -68.2(3)
Si2 C4 C5 Lu 125.6(4)
O1 Lu C5 C6 -74.4(4)
C21 Lu C5 C6 30.8(4)
C25 Lu C5 C6 146.6(3)
C3 Lu C5 C6 167.2(4)
C4 Lu C5 C6 127.7(5)
C2 Lu C5 C6 -152.6(4)
C1 Lu C5 C6 -116.3(4)
O1 Lu C5 C1 41.9(3)
C21 Lu C5 C1 147.1(3)
C25 Lu C5 C1 -97.1(3)
C3 Lu C5 C1 -76.5(3)
C4 Lu C5 C1 -116.0(4)
C2 Lu C5 C1 -36.2(2)
O1 Lu C5 C4 157.9(2)
C21 Lu C5 C4 -96.9(3)
C25 Lu C5 C4 18.9(3)
C3 Lu C5 C4 39.5(2)
C2 Lu C5 C4 79.8(3)
C1 Lu C5 C4 116.0(4)
C1 C5 C6 C7 0.4(7)
C4 C5 C6 C7 -177.4(4)
Lu C5 C6 C7 89.8(5)
C5 C6 C7 C8 -0.4(7)
C6 C7 C8 C9 -0.2(8)
C7 C8 C9 C1 0.8(7)
C5 C1 C9 C8 -0.8(6)
C2 C1 C9 C8 177.0(4)
Lu C1 C9 C8 -88.7(4)
C23 Si3 C21 Lu 63.4(3)
C22 Si3 C21 Lu -57.8(4)
C24 Si3 C21 Lu -175.9(3)
O1 Lu C21 Si3 16.8(3)
C25 Lu C21 Si3 120.7(3)
C3 Lu C21 Si3 -139.7(2)
C4 Lu C21 Si3 -130.4(3)
C2 Lu C21 Si3 -103.5(3)
C5 Lu C21 Si3 -99.1(3)
C1 Lu C21 Si3 -80.9(3)
C28 Si4 C25 Lu 69.2(3)
C26 Si4 C25 Lu -51.3(4)
C27 Si4 C25 Lu -171.1(3)
O1 Lu C25 Si4 93.7(3)
C21 Lu C25 Si4 -12.6(3)
C3 Lu C25 Si4 -139.3(3)
C4 Lu C25 Si4 -113.5(3)
C2 Lu C25 Si4 -168.0(3)
C5 Lu C25 Si4 -123.6(3)
C1 Lu C25 Si4 -166.5(2)
C34 O1 C31 C32 -7.9(7)
Lu O1 C31 C32 -179.7(4)
O1 C31 C32 C33 5.1(9)
C31 C32 C33 C34 -0.3(10)
C32 C33 C34 O1 -4.7(9)
C31 O1 C34 C33 7.9(7)
Lu O1 C34 C33 179.4(4)
